data_4079451
loop_
_publ_author_name
'Wucher, Philipp'
'Roesle, Philipp'
'Falivene, Laura'
'Cavallo, Luigi'
'Caporaso, Lucia'
'G\"ottker-Schnetmann, Inigo'
'Mecking, Stefan'

_publ_section_title
;
 Controlled Acrylate Insertion Regioselectivity in
 Diazaphospholidine-Sulfonato Palladium(II) Complexes
;
_journal_issue 24
_journal_name_full Organometallics
_journal_page_first 8505
_journal_paper_doi 10.1021/om300755j
_journal_volume 31
_journal_year 2012
_chemical_formula_moiety 'C52 H62 Cl2 Li2 N4 O8 P2 Pd2 S2'
_chemical_formula_sum 'C52 H62 Cl2 Li2 N4 O8 P2 Pd2 S2'
_chemical_formula_weight 1294.70
_chemical_name_systematic
; 
 ? 
;
_space_group_IT_number 14
_symmetry_cell_setting monoclinic
_symmetry_space_group_name_Hall '-P 2ybc'
_symmetry_space_group_name_H-M 'P 1 21/c 1'
_atom_sites_solution_hydrogens geom
_atom_sites_solution_primary heavy
_atom_sites_solution_secondary difmap
_audit_creation_method SHELXL-97
_cell_angle_alpha 90.00
_cell_angle_beta 91.214(5)
_cell_angle_gamma 90.00
_cell_formula_units_Z 2
_cell_length_a 10.8748(6)
_cell_length_b 15.8693(13)
_cell_length_c 16.3526(11)
_cell_measurement_reflns_used 15361
_cell_measurement_temperature 100(2)
_cell_measurement_theta_max 25.00
_cell_measurement_theta_min 1.79
_cell_volume 2821.4(3)
_computing_cell_refinement 'STOE X-AREA'
_computing_data_collection 'STOE X-AREA'
_computing_data_reduction 'STOE X-RED32'
_computing_structure_refinement 'SHELXL-97 (Sheldrick, 1997)'
_computing_structure_solution 'SHELXS-97 (Sheldrick, 1990)'
_diffrn_ambient_temperature 100(2)
_diffrn_detector_area_resol_mean 6.67
_diffrn_measured_fraction_theta_full 0.997
_diffrn_measured_fraction_theta_max 0.997
_diffrn_measurement_device_type 'STOE IPDS 2T'
_diffrn_measurement_method 'rotation method'
_diffrn_radiation_monochromator graphite
_diffrn_radiation_source 'fine-focus sealed tube'
_diffrn_radiation_type MoK\a
_diffrn_radiation_wavelength 0.71073
_diffrn_reflns_av_R_equivalents 0.1353
_diffrn_reflns_av_sigmaI/netI 0.0784
_diffrn_reflns_limit_h_max 12
_diffrn_reflns_limit_h_min -12
_diffrn_reflns_limit_k_max 18
_diffrn_reflns_limit_k_min -18
_diffrn_reflns_limit_l_max 19
_diffrn_reflns_limit_l_min -19
_diffrn_reflns_number 32891
_diffrn_reflns_theta_full 24.61
_diffrn_reflns_theta_max 24.61
_diffrn_reflns_theta_min 1.79
_exptl_absorpt_coefficient_mu 0.917
_exptl_absorpt_correction_T_max 0.8935
_exptl_absorpt_correction_T_min 0.7315
_exptl_absorpt_correction_type integration
_exptl_absorpt_process_details 'STOE X-RED32'
_exptl_crystal_colour colorless
_exptl_crystal_density_diffrn 1.524
_exptl_crystal_density_method 'not measured'
_exptl_crystal_description prism
_exptl_crystal_F_000 1320
_exptl_crystal_size_max 0.2
_exptl_crystal_size_mid 0.2
_exptl_crystal_size_min 0.2
_refine_diff_density_max 0.740
_refine_diff_density_min -0.514
_refine_diff_density_rms 0.076
_refine_ls_extinction_method none
_refine_ls_goodness_of_fit_ref 0.922
_refine_ls_hydrogen_treatment constr
_refine_ls_matrix_type full
_refine_ls_number_parameters 339
_refine_ls_number_reflns 4753
_refine_ls_number_restraints 0
_refine_ls_restrained_S_all 0.922
_refine_ls_R_factor_all 0.0929
_refine_ls_R_factor_gt 0.0533
_refine_ls_shift/su_max 0.000
_refine_ls_shift/su_mean 0.000
_refine_ls_structure_factor_coef Fsqd
_refine_ls_weighting_details 'calc w=1/[\s^2^(Fo^2^)+(0.0592P)^2^+0.0000P] where P=(Fo^2^+2Fc^2^)/3'
_refine_ls_weighting_scheme calc
_refine_ls_wR_factor_gt 0.1083
_refine_ls_wR_factor_ref 0.1210
_reflns_number_gt 2959
_reflns_number_total 4753
_reflns_threshold_expression >2sigma(I)
_cod_data_source_file om300755j_si_002.cif
_cod_data_source_block d:\otolpdlicl
_cod_original_sg_symbol_Hall 'P 2ybc'
_cod_original_sg_symbol_H-M 'P 21/c'
_cod_database_code 4079451

loop_
_symmetry_equiv_pos_as_xyz
'x, y, z'
'-x, y+1/2, -z+1/2'
'-x, -y, -z'
'x, -y-1/2, z-1/2'

loop_
_atom_site_label
_atom_site_type_symbol
_atom_site_fract_x
_atom_site_fract_y
_atom_site_fract_z
_atom_site_U_iso_or_equiv
_atom_site_adp_type
_atom_site_occupancy
_atom_site_symmetry_multiplicity
_atom_site_calc_flag
_atom_site_refinement_flags
C1 C 0.1057(5) 0.2029(3) -0.0969(3) 0.0526(14) Uani 1 1 d .
C2 C 0.0496(5) 0.2574(4) -0.1558(4) 0.0555(14) Uani 1 1 d .
C3 C 0.0885(6) 0.3413(4) -0.1545(4) 0.0608(16) Uani 1 1 d .
H3A H 0.0534 0.3794 -0.1932 0.073 Uiso 1 1 calc R
C4 C 0.1761(6) 0.3712(4) -0.0992(4) 0.0659(17) Uani 1 1 d .
H4A H 0.2014 0.4284 -0.1012 0.079 Uiso 1 1 calc R
C5 C 0.2265(5) 0.3180(4) -0.0414(4) 0.0625(16) Uani 1 1 d .
H5A H 0.2845 0.3388 -0.0021 0.075 Uiso 1 1 calc R
C6 C 0.1925(5) 0.2340(4) -0.0404(3) 0.0560(14) Uani 1 1 d .
H6A H 0.2286 0.1971 -0.0009 0.067 Uiso 1 1 calc R
C7 C 0.1305(6) 0.1888(4) -0.3295(4) 0.0607(16) Uani 1 1 d .
C8 C 0.1345(7) 0.1052(4) -0.3565(4) 0.0679(17) Uani 1 1 d .
C9 C 0.2474(7) 0.0642(4) -0.3566(4) 0.0729(18) Uani 1 1 d .
H9A H 0.2504 0.0067 -0.3727 0.088 Uiso 1 1 calc R
C10 C 0.3539(7) 0.1040(5) -0.3340(4) 0.0734(18) Uani 1 1 d .
H10A H 0.4298 0.0744 -0.3348 0.088 Uiso 1 1 calc R
C11 C 0.3514(6) 0.1880(5) -0.3099(4) 0.0721(18) Uani 1 1 d .
H11A H 0.4256 0.2163 -0.2951 0.087 Uiso 1 1 calc R
C12 C 0.2407(6) 0.2299(4) -0.3075(4) 0.0654(16) Uani 1 1 d .
H12A H 0.2388 0.2872 -0.2909 0.079 Uiso 1 1 calc R
C13 C 0.0185(7) 0.0617(4) -0.3862(4) 0.080(2) Uani 1 1 d .
H13A H -0.0291 0.1001 -0.4216 0.096 Uiso 1 1 calc R
H13B H -0.0308 0.0458 -0.3392 0.096 Uiso 1 1 calc R
H13C H 0.0401 0.0111 -0.4171 0.096 Uiso 1 1 calc R
C14 C 0.0064(6) 0.3192(4) -0.3572(4) 0.0727(18) Uani 1 1 d .
H14A H 0.0179 0.3193 -0.4171 0.087 Uiso 1 1 calc R
H14B H 0.0695 0.3560 -0.3312 0.087 Uiso 1 1 calc R
C15 C -0.1206(6) 0.3480(4) -0.3368(4) 0.0730(19) Uani 1 1 d .
H15A H -0.1251 0.4103 -0.3367 0.088 Uiso 1 1 calc R
H15B H -0.1816 0.3260 -0.3771 0.088 Uiso 1 1 calc R
C16 C -0.2561(6) 0.3355(4) -0.2179(5) 0.0720(19) Uani 1 1 d .
C17 C -0.2825(7) 0.3251(4) -0.1375(5) 0.0770(19) Uani 1 1 d .
C18 C -0.4033(7) 0.3494(5) -0.1094(6) 0.094(2) Uani 1 1 d .
H18A H -0.4233 0.3412 -0.0537 0.113 Uiso 1 1 calc R
C19 C -0.4871(8) 0.3835(5) -0.1614(6) 0.094(2) Uani 1 1 d .
H19A H -0.5657 0.3988 -0.1420 0.113 Uiso 1 1 calc R
C20 C -0.4592(8) 0.3970(5) -0.2453(6) 0.094(2) Uani 1 1 d .
H20A H -0.5184 0.4212 -0.2818 0.113 Uiso 1 1 calc R
C21 C -0.3494(7) 0.3749(4) -0.2713(5) 0.085(2) Uani 1 1 d .
H21A H -0.3302 0.3851 -0.3268 0.102 Uiso 1 1 calc R
C22 C -0.1968(7) 0.2944(5) -0.0742(5) 0.089(2) Uani 1 1 d .
H22A H -0.1213 0.3281 -0.0747 0.107 Uiso 1 1 calc R
H22B H -0.1769 0.2352 -0.0848 0.107 Uiso 1 1 calc R
H22C H -0.2347 0.2993 -0.0205 0.107 Uiso 1 1 calc R
C23 C -0.2996(7) 0.1403(4) -0.2757(5) 0.083(2) Uani 1 1 d .
H23A H -0.3532 0.1734 -0.2405 0.099 Uiso 1 1 calc R
H23B H -0.3439 0.0902 -0.2954 0.099 Uiso 1 1 calc R
H23C H -0.2754 0.1746 -0.3225 0.099 Uiso 1 1 calc R
C24 C 0.5038(6) -0.1819(5) -0.0397(5) 0.083(2) Uani 1 1 d .
H24C H 0.4436 -0.2066 -0.0782 0.100 Uiso 1 1 calc R
H24B H 0.5438 -0.2269 -0.0079 0.100 Uiso 1 1 calc R
H24A H 0.5659 -0.1509 -0.0701 0.100 Uiso 1 1 calc R
C25 C 0.4392(6) -0.1223(4) 0.0175(4) 0.0652(17) Uani 1 1 d .
C26 C 0.5098(6) -0.0944(5) 0.0923(4) 0.080(2) Uani 1 1 d .
H26A H 0.5901 -0.0724 0.0765 0.096 Uiso 1 1 calc R
H26B H 0.5217 -0.1425 0.1293 0.096 Uiso 1 1 calc R
H26C H 0.4639 -0.0501 0.1201 0.096 Uiso 1 1 calc R
Cl1 Cl -0.24460(14) -0.02424(9) -0.17126(9) 0.0597(4) Uani 1 1 d .
Li1 Li 0.1954(9) -0.0284(6) 0.0367(6) 0.057(2) Uani 1 1 d .
N1 N 0.0143(5) 0.2331(3) -0.3243(3) 0.0621(13) Uani 1 1 d .
N2 N -0.1449(5) 0.3140(3) -0.2535(3) 0.0627(13) Uani 1 1 d .
O1 O 0.0348(4) 0.0607(3) -0.1667(3) 0.0709(12) Uani 1 1 d .
O2 O -0.0465(4) 0.0947(2) -0.0352(3) 0.0662(11) Uani 1 1 d .
O3 O 0.1673(4) 0.0556(3) -0.0456(3) 0.0682(11) Uani 1 1 d .
O4 O 0.3347(4) -0.0976(3) 0.0017(3) 0.0655(11) Uani 1 1 d .
P1 P -0.06334(15) 0.22607(10) -0.23563(10) 0.0578(4) Uani 1 1 d .
Pd1 Pd -0.14906(4) 0.10471(3) -0.21172(3) 0.05675(17) Uani 1 1 d .
S5 S 0.06416(14) 0.09483(9) -0.08595(9) 0.0551(4) Uani 1 1 d .

loop_
_atom_site_aniso_label
_atom_site_aniso_U_11
_atom_site_aniso_U_22
_atom_site_aniso_U_33
_atom_site_aniso_U_23
_atom_site_aniso_U_13
_atom_site_aniso_U_12
C1 0.051(3) 0.053(3) 0.054(3) 0.002(3) 0.006(3) 0.006(3)
C2 0.046(3) 0.055(3) 0.066(4) -0.001(3) 0.001(3) -0.003(3)
C3 0.058(4) 0.051(4) 0.074(4) 0.007(3) 0.002(3) 0.001(3)
C4 0.057(4) 0.054(4) 0.087(5) -0.003(3) 0.001(3) -0.008(3)
C5 0.049(4) 0.065(4) 0.073(4) -0.009(3) 0.001(3) -0.005(3)
C6 0.049(3) 0.064(4) 0.055(4) -0.003(3) 0.001(3) 0.001(3)
C7 0.055(4) 0.075(4) 0.052(3) 0.018(3) 0.002(3) -0.004(3)
C8 0.085(5) 0.064(4) 0.055(4) 0.004(3) 0.006(3) -0.022(4)
C9 0.071(5) 0.065(4) 0.083(5) 0.007(4) 0.012(4) 0.003(4)
C10 0.071(5) 0.072(4) 0.077(4) 0.012(4) -0.001(3) 0.004(4)
C11 0.058(4) 0.086(5) 0.072(4) 0.010(4) -0.002(3) -0.007(4)
C12 0.061(4) 0.069(4) 0.066(4) 0.010(3) 0.003(3) -0.007(3)
C13 0.092(5) 0.071(4) 0.078(5) -0.007(4) 0.008(4) -0.014(4)
C14 0.061(4) 0.069(4) 0.088(5) 0.022(4) -0.004(3) -0.005(3)
C15 0.076(5) 0.063(4) 0.080(5) 0.027(3) -0.006(4) -0.006(4)
C16 0.068(5) 0.052(4) 0.096(6) 0.007(3) 0.001(4) -0.002(3)
C17 0.073(5) 0.065(4) 0.093(6) 0.005(4) 0.004(4) 0.005(4)
C18 0.064(5) 0.082(5) 0.137(7) 0.022(5) 0.015(5) -0.005(4)
C19 0.086(6) 0.085(5) 0.113(7) 0.027(5) 0.019(5) 0.018(4)
C20 0.075(5) 0.070(5) 0.136(8) 0.013(5) -0.021(5) 0.000(4)
C21 0.068(5) 0.070(5) 0.116(6) 0.005(4) 0.001(4) 0.005(4)
C22 0.087(6) 0.093(6) 0.087(5) -0.002(4) 0.014(4) 0.002(4)
C23 0.081(5) 0.071(4) 0.095(5) 0.015(4) -0.026(4) -0.017(4)
C24 0.071(5) 0.087(5) 0.092(5) -0.002(4) 0.003(4) 0.025(4)
C25 0.061(4) 0.059(4) 0.076(4) 0.010(3) 0.000(3) -0.001(3)
C26 0.061(4) 0.093(5) 0.086(5) -0.006(4) -0.003(4) 0.010(4)
Cl1 0.0553(9) 0.0515(8) 0.0723(10) 0.0001(7) 0.0014(7) -0.0048(7)
Li1 0.053(6) 0.053(5) 0.064(6) 0.007(5) 0.004(4) 0.007(4)
N1 0.069(4) 0.061(3) 0.055(3) 0.018(2) -0.004(2) -0.010(3)
N2 0.056(3) 0.055(3) 0.076(3) 0.007(3) -0.008(3) 0.006(2)
O1 0.089(3) 0.062(3) 0.061(3) 0.000(2) -0.001(2) 0.000(2)
O2 0.051(2) 0.056(2) 0.092(3) 0.006(2) 0.008(2) 0.0017(19)
O3 0.052(3) 0.062(2) 0.090(3) 0.018(2) -0.010(2) 0.000(2)
O4 0.055(3) 0.067(3) 0.075(3) 0.005(2) 0.001(2) 0.007(2)
P1 0.0544(10) 0.0543(9) 0.0644(10) 0.0080(7) -0.0058(7) -0.0007(7)
Pd1 0.0521(3) 0.0536(3) 0.0644(3) 0.0069(2) -0.00392(19) -0.0042(2)
S5 0.0566(9) 0.0500(8) 0.0584(9) 0.0040(7) -0.0018(7) 0.0032(7)

loop_
_atom_type_symbol
_atom_type_description
_atom_type_scat_dispersion_real
_atom_type_scat_dispersion_imag
_atom_type_scat_source
C C 0.0033 0.0016 'International Tables Vol C Tables 4.2.6.8 and 6.1.1.4'
H H 0.0000 0.0000 'International Tables Vol C Tables 4.2.6.8 and 6.1.1.4'
Cl Cl 0.1484 0.1585 'International Tables Vol C Tables 4.2.6.8 and 6.1.1.4'
Li Li -0.0003 0.0001 'International Tables Vol C Tables 4.2.6.8 and 6.1.1.4'
N N 0.0061 0.0033 'International Tables Vol C Tables 4.2.6.8 and 6.1.1.4'
O O 0.0106 0.0060 'International Tables Vol C Tables 4.2.6.8 and 6.1.1.4'
P P 0.1023 0.0942 'International Tables Vol C Tables 4.2.6.8 and 6.1.1.4'
Pd Pd -0.9988 1.0072 'International Tables Vol C Tables 4.2.6.8 and 6.1.1.4'
S S 0.1246 0.1234 'International Tables Vol C Tables 4.2.6.8 and 6.1.1.4'

loop_
_geom_angle_atom_site_label_1
_geom_angle_atom_site_label_2
_geom_angle_atom_site_label_3
_geom_angle
_geom_angle_site_symmetry_1
_geom_angle_site_symmetry_3
C6 C1 C2 120.5(5) . .
C6 C1 S5 116.2(4) . .
C2 C1 S5 123.2(4) . .
C3 C2 C1 116.4(5) . .
C3 C2 P1 117.7(4) . .
C1 C2 P1 125.8(4) . .
C4 C3 C2 122.7(6) . .
C5 C4 C3 119.9(6) . .
C4 C5 C6 119.9(6) . .
C5 C6 C1 120.6(6) . .
C8 C7 C12 119.3(6) . .
C8 C7 N1 120.7(6) . .
C12 C7 N1 119.9(6) . .
C9 C8 C7 118.5(6) . .
C9 C8 C13 121.2(6) . .
C7 C8 C13 120.3(6) . .
C10 C9 C8 121.9(7) . .
C9 C10 C11 119.9(7) . .
C12 C11 C10 119.5(6) . .
C11 C12 C7 120.7(7) . .
N1 C14 C15 104.4(5) . .
N2 C15 C14 106.0(5) . .
C17 C16 N2 125.1(6) . .
C17 C16 C21 118.0(7) . .
N2 C16 C21 116.8(7) . .
C16 C17 C18 118.9(7) . .
C16 C17 C22 125.5(7) . .
C18 C17 C22 115.5(7) . .
C19 C18 C17 120.7(8) . .
C18 C19 C20 120.9(8) . .
C21 C20 C19 118.7(8) . .
C20 C21 C16 122.7(8) . .
O4 C25 C26 122.3(6) . .
O4 C25 C24 120.8(6) . .
C26 C25 C24 116.9(6) . .
Pd1 Cl1 Li1 82.3(2) . 3
O3 Li1 O2 104.4(5) . 3
O3 Li1 O4 107.3(5) . .
O2 Li1 O4 110.1(5) 3 .
O3 Li1 Cl1 115.5(5) . 3
O2 Li1 Cl1 111.8(4) 3 3
O4 Li1 Cl1 107.6(4) . 3
O3 Li1 Pd1 151.4(5) . 3
O2 Li1 Pd1 69.7(3) 3 3
O4 Li1 Pd1 100.9(4) . 3
Cl1 Li1 Pd1 48.72(17) 3 3
C7 N1 C14 118.2(5) . .
C7 N1 P1 117.9(4) . .
C14 N1 P1 110.4(4) . .
C16 N2 C15 117.6(5) . .
C16 N2 P1 126.2(4) . .
C15 N2 P1 110.9(4) . .
S5 O1 Pd1 111.2(2) . .
S5 O2 Li1 133.4(4) . 3
S5 O3 Li1 137.6(4) . .
C25 O4 Li1 146.7(5) . .
N2 P1 N1 93.8(3) . .
N2 P1 C2 104.0(3) . .
N1 P1 C2 104.6(3) . .
N2 P1 Pd1 122.72(19) . .
N1 P1 Pd1 115.75(19) . .
C2 P1 Pd1 113.1(2) . .
C23 Pd1 P1 90.3(2) . .
C23 Pd1 O1 167.8(3) . .
P1 Pd1 O1 87.22(12) . .
C23 Pd1 Cl1 91.7(2) . .
P1 Pd1 Cl1 174.18(6) . .
O1 Pd1 Cl1 91.88(12) . .
C23 Pd1 Li1 115.9(3) . 3
P1 Pd1 Li1 125.36(19) . 3
O1 Pd1 Li1 74.9(2) . 3
Cl1 Pd1 Li1 48.96(18) . 3
O3 S5 O1 114.3(3) . .
O3 S5 O2 112.3(3) . .
O1 S5 O2 110.1(3) . .
O3 S5 C1 105.5(3) . .
O1 S5 C1 108.5(3) . .
O2 S5 C1 105.6(2) . .

loop_
_geom_bond_atom_site_label_1
_geom_bond_atom_site_label_2
_geom_bond_distance
_geom_bond_site_symmetry_2
C1 C6 1.397(8) .
C1 C2 1.422(8) .
C1 S5 1.784(6) .
C2 C3 1.397(8) .
C2 P1 1.842(6) .
C3 C4 1.384(8) .
C4 C5 1.373(8) .
C5 C6 1.383(8) .
C7 C8 1.399(9) .
C7 C12 1.404(8) .
C7 N1 1.451(8) .
C8 C9 1.390(9) .
C8 C13 1.509(9) .
C9 C10 1.363(9) .
C10 C11 1.392(9) .
C11 C12 1.376(9) .
C14 N1 1.470(7) .
C14 C15 1.500(9) .
C15 N2 1.493(8) .
C16 C17 1.362(10) .
C16 N2 1.395(8) .
C16 C21 1.464(10) .
C17 C18 1.453(10) .
C17 C22 1.462(10) .
C18 C19 1.347(10) .
C19 C20 1.428(12) .
C20 C21 1.323(10) .
C23 Pd1 2.005(7) .
C24 C25 1.513(9) .
C25 O4 1.224(7) .
C25 C26 1.498(9) .
Cl1 Pd1 2.3946(15) .
Cl1 Li1 2.403(10) 3
Li1 O3 1.914(10) .
Li1 O2 1.931(11) 3
Li1 O4 1.965(10) .
Li1 Cl1 2.403(10) 3
Li1 Pd1 3.158(9) 3
N1 P1 1.696(5) .
N2 P1 1.676(5) .
O1 S5 1.457(4) .
O1 Pd1 2.228(4) .
O2 S5 1.476(4) .
O2 Li1 1.931(11) 3
O3 S5 1.432(4) .
P1 Pd1 2.1785(16) .
Pd1 Li1 3.158(9) 3

loop_
_geom_torsion_atom_site_label_1
_geom_torsion_atom_site_label_2
_geom_torsion_atom_site_label_3
_geom_torsion_atom_site_label_4
_geom_torsion
_geom_torsion_site_symmetry_1
_geom_torsion_site_symmetry_4
C6 C1 C2 C3 1.5(8) . .
S5 C1 C2 C3 177.4(4) . .
C6 C1 C2 P1 178.5(4) . .
S5 C1 C2 P1 -5.5(8) . .
C1 C2 C3 C4 -0.4(9) . .
P1 C2 C3 C4 -177.7(5) . .
C2 C3 C4 C5 -1.5(10) . .
C3 C4 C5 C6 2.2(9) . .
C4 C5 C6 C1 -1.1(9) . .
C2 C1 C6 C5 -0.7(9) . .
S5 C1 C6 C5 -177.0(5) . .
C12 C7 C8 C9 3.4(9) . .
N1 C7 C8 C9 -176.8(5) . .
C12 C7 C8 C13 -175.6(6) . .
N1 C7 C8 C13 4.2(9) . .
C7 C8 C9 C10 -2.5(10) . .
C13 C8 C9 C10 176.5(6) . .
C8 C9 C10 C11 0.2(10) . .
C9 C10 C11 C12 1.2(10) . .
C10 C11 C12 C7 -0.2(9) . .
C8 C7 C12 C11 -2.1(9) . .
N1 C7 C12 C11 178.1(5) . .
N1 C14 C15 N2 38.5(7) . .
N2 C16 C17 C18 -179.1(6) . .
C21 C16 C17 C18 3.0(10) . .
N2 C16 C17 C22 3.9(11) . .
C21 C16 C17 C22 -173.9(7) . .
C16 C17 C18 C19 -1.4(11) . .
C22 C17 C18 C19 175.8(7) . .
C17 C18 C19 C20 -0.3(12) . .
C18 C19 C20 C21 0.3(12) . .
C19 C20 C21 C16 1.5(12) . .
C17 C16 C21 C20 -3.2(11) . .
N2 C16 C21 C20 178.8(7) . .
C8 C7 N1 C14 -133.9(6) . .
C12 C7 N1 C14 45.9(8) . .
C8 C7 N1 P1 89.0(6) . .
C12 C7 N1 P1 -91.2(6) . .
C15 C14 N1 C7 -176.1(5) . .
C15 C14 N1 P1 -36.0(6) . .
C17 C16 N2 C15 -165.8(6) . .
C21 C16 N2 C15 12.1(8) . .
C17 C16 N2 P1 42.3(9) . .
C21 C16 N2 P1 -139.9(5) . .
C14 C15 N2 C16 176.9(5) . .
C14 C15 N2 P1 -27.0(6) . .
O2 Li1 O3 S5 22.8(8) 3 .
O4 Li1 O3 S5 139.6(5) . .
Cl1 Li1 O3 S5 -100.4(6) 3 .
Pd1 Li1 O3 S5 -51.1(13) 3 .
C26 C25 O4 Li1 -1.7(13) . .
C24 C25 O4 Li1 179.5(7) . .
O3 Li1 O4 C25 119.2(9) . .
O2 Li1 O4 C25 -127.7(8) 3 .
Cl1 Li1 O4 C25 -5.6(11) 3 .
Pd1 Li1 O4 C25 -55.6(10) 3 .
C16 N2 P1 N1 159.1(5) . .
C15 N2 P1 N1 5.6(4) . .
C16 N2 P1 C2 -94.8(6) . .
C15 N2 P1 C2 111.6(4) . .
C16 N2 P1 Pd1 35.0(6) . .
C15 N2 P1 Pd1 -118.5(4) . .
C7 N1 P1 N2 158.6(5) . .
C14 N1 P1 N2 18.4(4) . .
C7 N1 P1 C2 53.1(5) . .
C14 N1 P1 C2 -87.1(4) . .
C7 N1 P1 Pd1 -72.1(5) . .
C14 N1 P1 Pd1 147.7(3) . .
C3 C2 P1 N2 -30.0(5) . .
C1 C2 P1 N2 153.0(5) . .
C3 C2 P1 N1 67.8(5) . .
C1 C2 P1 N1 -109.2(5) . .
C3 C2 P1 Pd1 -165.4(4) . .
C1 C2 P1 Pd1 17.6(6) . .
N2 P1 Pd1 C23 26.7(3) . .
N1 P1 Pd1 C23 -86.7(3) . .
C2 P1 Pd1 C23 152.6(3) . .
N2 P1 Pd1 O1 -165.2(3) . .
N1 P1 Pd1 O1 81.3(2) . .
C2 P1 Pd1 O1 -39.3(2) . .
N2 P1 Pd1 Cl1 -83.9(6) . .
N1 P1 Pd1 Cl1 162.7(6) . .
C2 P1 Pd1 Cl1 42.0(7) . .
N2 P1 Pd1 Li1 -95.9(3) . 3
N1 P1 Pd1 Li1 150.7(3) . 3
C2 P1 Pd1 Li1 30.0(3) . 3
S5 O1 Pd1 C23 154.0(10) . .
S5 O1 Pd1 P1 75.4(2) . .
S5 O1 Pd1 Cl1 -98.8(2) . .
S5 O1 Pd1 Li1 -52.4(3) . 3
Li1 Cl1 Pd1 C23 -123.5(3) 3 .
Li1 Cl1 Pd1 P1 -13.0(7) 3 .
Li1 Cl1 Pd1 O1 68.1(3) 3 .
Li1 O3 S5 O1 -99.7(6) . .
Li1 O3 S5 O2 26.7(7) . .
Li1 O3 S5 C1 141.2(6) . .
Pd1 O1 S5 O3 167.1(2) . .
Pd1 O1 S5 O2 39.6(3) . .
Pd1 O1 S5 C1 -75.5(3) . .
Li1 O2 S5 O3 -103.5(5) 3 .
Li1 O2 S5 O1 25.1(6) 3 .
Li1 O2 S5 C1 142.0(5) 3 .
C6 C1 S5 O3 -25.3(5) . .
C2 C1 S5 O3 158.6(5) . .
C6 C1 S5 O1 -148.1(4) . .
C2 C1 S5 O1 35.7(6) . .
C6 C1 S5 O2 93.8(5) . .
C2 C1 S5 O2 -82.3(5) . .
